data_9002265
loop_
_publ_author_name
'Ni, Y.'
'Post, J. E.'
'Hughes, J. M.'

_publ_section_title
;
 The crystal structure of parisite-(Ce), Ce2CaF(CO3)3
 sample: from Muso Mine, Columbia
;
_journal_name_full 'American Mineralogist'
_journal_page_first 251
_journal_page_last 258
_journal_volume 85
_journal_year 2000
_chemical_formula_sum 'C3 Ca0.977 Ce2.023 F2 O9'
_chemical_name_mineral Parisite-(Ce)
_space_group_IT_number 9
_symmetry_space_group_name_Hall 'C -2yc'
_symmetry_space_group_name_H-M 'C 1 c 1'
_cell_angle_alpha 90
_cell_angle_beta 98.2416
_cell_angle_gamma 90
_cell_formula_units_Z 12
_cell_length_a 12.3049
_cell_length_b 7.1056
_cell_length_c 28.2478
_cell_volume 2444.302
_database_code_amcsd 0002349
_exptl_crystal_density_diffrn 4.408
_cod_original_formula_sum 'Ce2.023 Ca.977 F2 O9 C3'
_cod_database_code 9002265

loop_
_space_group_symop_operation_xyz
x,y,z
1/2+x,1/2+y,z
x,-y,1/2+z
1/2+x,1/2-y,1/2+z

loop_
_atom_site_label
_atom_site_fract_x
_atom_site_fract_y
_atom_site_fract_z
_atom_site_occupancy
_atom_site_U_iso_or_equiv
Ce1_1 0.47300 0.24480 0.16300 1.00000 0.00400
Ce2_1 0.80237 0.25190 0.16344 1.00000 0.00620
Ce3_1 0.14029 0.25470 0.16362 1.00000 0.00260
Ce4 0.52991 0.24330 0.33671 1.00000 0.00440
Ce5 0.19867 0.25220 0.33687 1.00000 0.00240
Ce6 0.85919 0.24870 0.33632 1.00000 0.00680
Ca1 0.08380 0.26000 -0.00010 0.97000 0.00240
Ce1_2 0.08380 0.26000 -0.00010 0.03000 0.00240
Ca2 0.41300 0.25430 0.99960 0.98000 0.00290
Ce2_2 0.41300 0.25430 0.99960 0.02000 0.00290
Ca3 0.74710 0.24340 0.00080 0.98000 0.00320
Ce3_2 0.74710 0.24340 0.00080 0.02000 0.00320
F1 0.97000 0.08300 0.16330 1.00000 0.00800
F2 0.29810 0.08200 0.14810 1.00000 0.00600
F3 0.64500 0.08400 0.17990 1.00000 0.01500
F4 0.02800 0.08000 0.33840 1.00000 0.00900
F5 0.69040 0.08000 0.32130 1.00000 0.00600
F6 0.36800 0.08600 0.35350 1.00000 0.01500
O11 0.39000 0.31700 0.08030 1.00000 0.01600
O12 0.24300 0.42700 0.03780 1.00000 0.01400
O13 0.26400 0.44700 0.11470 1.00000 0.01900
O21 0.09800 0.13400 0.08010 1.00000 0.01100
O22 0.59100 0.38200 0.03430 1.00000 0.01900
O23 0.62100 0.34700 0.11160 1.00000 0.01500
O31 0.83800 0.29800 0.07930 1.00000 0.01200
O32 0.98500 0.44500 0.11290 1.00000 0.01100
O33 0.94100 0.43100 0.03280 1.00000 0.01400
O41 0.10600 0.29500 0.25100 1.00000 0.01100
O42 0.95900 0.43500 0.21140 1.00000 0.01700
O43 0.98500 0.43600 0.28840 1.00000 0.01700
O51 0.83600 0.13200 0.25080 1.00000 0.01800
O52 0.34800 0.37900 0.29160 1.00000 0.01100
O53 0.32400 0.36400 0.21180 1.00000 0.01000
O61 0.55500 0.31900 0.25050 1.00000 0.00800
O62 0.70000 0.44700 0.29060 1.00000 0.01000
O63 0.67900 0.45300 0.21130 1.00000 0.00900
O71 0.95100 0.29200 0.42050 1.00000 0.01800
O72 0.07900 0.44300 0.38570 1.00000 0.00600
O73 0.08360 0.43200 0.46780 1.00000 0.00300
O81 0.50500 0.31500 0.42180 1.00000 0.02400
O82 0.34600 0.44900 0.38990 1.00000 0.01300
O83 0.39610 0.42500 0.46950 1.00000 0.00300
O91 0.71000 0.34700 0.38770 1.00000 0.01100
O92 0.21100 0.13400 0.42190 1.00000 0.00900
O93 0.73700 0.39300 0.46870 1.00000 0.00700
C1 0.29300 0.40300 0.07680 1.00000 0.01800
C2 0.60800 0.45300 0.07440 1.00000 0.00600
C3 0.92000 0.39500 0.07630 1.00000 0.00200
C4 0.01200 0.38900 0.25200 1.00000 0.01700
C5 0.34100 0.45300 0.25050 1.00000 0.00900
C6 0.64600 0.40700 0.24920 1.00000 0.00500
C7 0.03800 0.39300 0.42340 1.00000 0.00100
C8 0.40600 0.40300 0.42580 1.00000 0.01300
C9 0.72300 0.44700 0.42400 1.00000 0.01200

loop_
_cod_changelog_entry_id
_cod_changelog_entry_author
_cod_changelog_entry_date
_cod_changelog_entry_text
1
;cod-tools version 3.10.1
Id: cif_fix_AMCSD_atom_labels 10224 2024-08-07 11:09:31Z saulius
;
2024-08-07T19:38:46+03:00
;Changed the following '_atom_site_label' values:
the first duplicated label 'Ce1'  converted to 'Ce1_1'
duplicated label 'Ce1' at index 7 converted to 'Ce1_2'
the first duplicated label 'Ce2'  converted to 'Ce2_1'
duplicated label 'Ce2' at index 9 converted to 'Ce2_2'
the first duplicated label 'Ce3'  converted to 'Ce3_1'
duplicated label 'Ce3' at index 11 converted to 'Ce3_2'
;

loop_
_cod_related_entry_id
_cod_related_entry_database
_cod_related_entry_code
1 AMCSD 0002349
